data_1569796
loop_
_publ_author_name
'He, Sheng-Rong'
'Xu, Han'
'Chen, Cheng'
'Wang, Xue-Tao'
'Lu, Tian-Qi'
'Cao, Lingyun'
'Zheng, Jun'
'Zheng, Xiu-Ying'

_publ_section_title
;
 Chiral lanthanide-silver(I) cluster-based metal-organic frameworks
 exhibiting solvent stability, and tunable photoluminescence.
;
_journal_issue 38
_journal_name_full Nanoscale
_journal_page_first 15730
_journal_page_last 15738
_journal_paper_doi 10.1039/d3nr03302c
_journal_volume 15
_journal_year 2023
_chemical_absolute_configuration ad
_chemical_formula_moiety 'C30 H60 Ag5 Eu N6 O12 S6, 2[ClO4-], 15[H2O]'
_chemical_formula_sum 'C30 H90 Ag5 Cl2 Eu N6 O35 S6'
_chemical_formula_weight 2049.64
_space_group_crystal_system cubic
_space_group_IT_number 198
_space_group_name_Hall 'P 2ac 2ab 3'
_space_group_name_H-M_alt 'P 21 3'
_atom_sites_solution_hydrogens geom
_audit_creation_date 2023-08-16
_audit_creation_method
;
Olex2 1.5
(compiled 2023.03.06 svn.rbb2c1857 for OlexSys, GUI svn.r6748)
;
_audit_update_record
;
2023-08-17 deposited with the CCDC.	2023-09-04 downloaded from the CCDC.
;
_cell_angle_alpha 90
_cell_angle_beta 90
_cell_angle_gamma 90
_cell_formula_units_Z 4
_cell_length_a 20.2017(6)
_cell_length_b 20.2017(6)
_cell_length_c 20.2017(6)
_cell_measurement_reflns_used 6916
_cell_measurement_temperature 120
_cell_measurement_theta_max 66.24
_cell_measurement_theta_min 4.89
_cell_volume 8244.5(4)
_computing_cell_refinement 'X-Area Recipe 1.33.0.0 (STOE, 2015)'
_computing_data_collection 'X-Area Pilatus3_SV 1.31.153.0 (STOE, 2018)'
_computing_data_reduction
;
X-Area Integrate 1.74.2.0 (STOE, 2018)
X-Area LANA 1.75.3.0 (STOE, 2018)
;
_computing_molecular_graphics 'Olex2 1.5 (Dolomanov et al., 2009)'
_computing_publication_material 'Olex2 1.5 (Dolomanov et al., 2009)'
_computing_structure_refinement 'SHELXL 2018/3 (Sheldrick, 2015)'
_diffrn_ambient_temperature 120
_diffrn_detector Pilatus300K
_diffrn_detector_area_resol_mean 5.81
_diffrn_detector_type 'DECTRIS PILATUS 300K'
_diffrn_measured_fraction_theta_full 0.976
_diffrn_measured_fraction_theta_max 0.976
_diffrn_measurement_details
;
 221 frames, detector distance = 40 mm
;
_diffrn_measurement_device 'Eulerian 4-circle diffractometer'
_diffrn_measurement_device_type 'STOE STADIVARI'
_diffrn_measurement_method 'rotation method, \w scans'
_diffrn_radiation_collimation '1.2 mm, 0.6 diameter'
_diffrn_radiation_monochromator 'Graded multilayer mirror'
_diffrn_radiation_polarisn_norm 270
_diffrn_radiation_probe x-ray
_diffrn_radiation_type 'Cu K\a'
_diffrn_radiation_wavelength 1.54186
_diffrn_reflns_av_R_equivalents 0.0458
_diffrn_reflns_av_unetI/netI 0.0642
_diffrn_reflns_Laue_measured_fraction_full 0.976
_diffrn_reflns_Laue_measured_fraction_max 0.976
_diffrn_reflns_limit_h_max 15
_diffrn_reflns_limit_h_min -23
_diffrn_reflns_limit_k_max 22
_diffrn_reflns_limit_k_min -15
_diffrn_reflns_limit_l_max 24
_diffrn_reflns_limit_l_min -13
_diffrn_reflns_number 9856
_diffrn_reflns_point_group_measured_fraction_full 0.929
_diffrn_reflns_point_group_measured_fraction_max 0.929
_diffrn_reflns_theta_full 66.445
_diffrn_reflns_theta_max 66.445
_diffrn_reflns_theta_min 4.895
_diffrn_source 'GeniX 3D HF Cu'
_diffrn_source_current 0.600
_diffrn_source_power 0.030
_diffrn_source_voltage 50
_exptl_absorpt_coefficient_mu 17.356
_exptl_absorpt_correction_T_max 0.2714
_exptl_absorpt_correction_T_min 0.1047
_exptl_absorpt_correction_type multi-scan
_exptl_absorpt_process_details
;
STOE X-Red32, absorption correction by Gaussian integration, analogous to
P. Coppens, "The Evaluation of Absorption and Extinction in Single-Crystal
Structure Analysis", published in: F. R. Ahmed (Editor), "Crystallographic
Computing", Munksgaard, Copenhagen (1970), 255 - 270.
Afterwards scaling of reflection intensities was performed within STOE LANA.
J. Koziskova, F. Hahn, J. Richter, J. Kozisek, "Comparison of different
absorption corrections on the model structure of tetrakis(\m~2~-acetato)-
diaqua-di-copper(II)", Acta Chimica Slovaca, vol. 9, no. 2, 2016, pp. 136 - 140.
;
_exptl_crystal_colour colourless
_exptl_crystal_colour_primary colourless
_exptl_crystal_density_diffrn 1.651
_exptl_crystal_density_method 'not measured'
_exptl_crystal_description block
_exptl_crystal_F_000 4080
_exptl_crystal_size_max 0.12
_exptl_crystal_size_mid 0.08
_exptl_crystal_size_min 0.04
_refine_diff_density_max 0.524
_refine_diff_density_min -0.724
_refine_diff_density_rms 0.126
_refine_ls_abs_structure_details
;
 Flack x determined using 953 quotients [(I+)-(I-)]/[(I+)+(I-)]
 (Parsons, Flack and Wagner, Acta Cryst. B69 (2013) 249-259).
;
_refine_ls_abs_structure_Flack 0.000(9)
_refine_ls_extinction_method none
_refine_ls_goodness_of_fit_ref 1.039
_refine_ls_hydrogen_treatment constr
_refine_ls_matrix_type full
_refine_ls_number_parameters 191
_refine_ls_number_reflns 4494
_refine_ls_number_restraints 130
_refine_ls_restrained_S_all 1.052
_refine_ls_R_factor_all 0.1117
_refine_ls_R_factor_gt 0.0786
_refine_ls_shift/su_max 0.004
_refine_ls_shift/su_mean 0.000
_refine_ls_structure_factor_coef Fsqd
_refine_ls_weighting_details 'w=1/[\s^2^(Fo^2^)+(0.1165P)^2^+36.2189P] where P=(Fo^2^+2Fc^2^)/3'
_refine_ls_weighting_scheme calc
_refine_ls_wR_factor_gt 0.1984
_refine_ls_wR_factor_ref 0.2241
_reflns_Friedel_coverage 0.745
_reflns_Friedel_fraction_full 0.873
_reflns_Friedel_fraction_max 0.872
_reflns_number_gt 3216
_reflns_number_total 4494
_reflns_threshold_expression 'I > 2\s(I)'
_cod_data_source_file d3nr03302c2.cif
_cod_data_source_block L-EuAg5
_cod_depositor_comments 'Adding full bibliography for 1569795--1569800.cif.'
_cod_original_cell_volume 8244.5(7)
_cod_database_code 1569796
_shelx_shelxl_version_number 2018/3
_shelx_space_group_comment
;
The symmetry employed for this shelxl refinement is uniquely defined
by the following loop, which should always be used as a source of
symmetry information in preference to the above space-group names.
They are only intended as comments.
;
_shelx_estimated_absorpt_t_max 0.544
_shelx_estimated_absorpt_t_min 0.230
_olex2_refinement_description
;
1. Twinned data refinement
 Scales: 0.5208
 0.4792
2. Restrained distances
 S2-C4 = S1-C5
 1.85 with sigma of 0.01
 C4-C10 = C4-C1 = C7-C5 = C6-C5
 1.52 with sigma of 0.0001
 C4-C3 = C9-C5
 1.51 with sigma of 0.0001
 N1-C3 = N2-C9
 1.48 with sigma of 0.01
 C3-C2 = C9-C8
 1.46 with sigma of 0.01
 O4-C2 = O2-C2
 1.28 with sigma of 0.01
 O1-C8 = O3-C8
 1.24 with sigma of 0.01
 C10-C1
 2.45 with sigma of 0.01
 C7-C6
 2.45 with sigma of 0.01
 C10-S2
 2.75 with sigma of 0.01
 C1-S2
 2.75 with sigma of 0.01
 C7-S1
 2.75 with sigma of 0.01
 C6-S1
 2.75 with sigma of 0.01
3. Uiso/Uaniso restraints and constraints
All non-hydrogen atoms have similar U: within 2A with sigma of 0.004 and sigma
for terminal atoms of 0.008 within 2A
S2 \\sim C1 \\sim C2 \\sim C3 \\sim C4 \\sim N1 \\sim O2 \\sim C10 \\sim O4:
within 2A with sigma of 0.01 and sigma for terminal atoms of 0.02 within 2A
S1 \\sim C5 \\sim C6 \\sim C7 \\sim C8 \\sim N2 \\sim C9: within 2A with sigma
of 0.01 and sigma for terminal atoms of 0.02 within 2A
4. Others
 Fixed Sof: Eu1(0.166667) Eu2(0.166667)
5.a Ternary CH refined with riding coordinates:
 C3(H3), C9(H9)
5.b Idealised Me refined as rotating group:
 C1(H1A,H1B,H1C), N1(H1D,H1E,H1F), C6(H6A,H6B,H6C), C7(H7A,H7B,H7C), N2(H2A,
 H2B,H2C), C10(H10A,H10B,H10C)
;
_platon_squeeze_special_details
;
A solvent mask was calculated and 1408 electrons were 
found in a volume of 4178\%A^3^ in 1 void per unit cell. 
This is consistent with the presence of 
2[ClO4-], 15[H2O] per Formula Unit 
which account for 1000 electrons 
per unit cell.
;
_platon_squeeze_void_probe_radius 1.20
_olex2_submission_special_instructions 'No special instructions were received'

loop_
_space_group_symop_operation_xyz
'x, y, z'
'-x+1/2, -y, z+1/2'
'-x, y+1/2, -z+1/2'
'x+1/2, -y+1/2, -z'
'z, x, y'
'z+1/2, -x+1/2, -y'
'-z+1/2, -x, y+1/2'
'-z, x+1/2, -y+1/2'
'y, z, x'
'-y, z+1/2, -x+1/2'
'y+1/2, -z+1/2, -x'
'-y+1/2, -z, x+1/2'

loop_
_atom_site_label
_atom_site_type_symbol
_atom_site_fract_x
_atom_site_fract_y
_atom_site_fract_z
_atom_site_U_iso_or_equiv
_atom_site_adp_type
_atom_site_occupancy
_atom_site_site_symmetry_order
_atom_site_calc_flag
_atom_site_refinement_flags_posn
_atom_site_refinement_flags_adp
_atom_site_refinement_flags_occupancy
_atom_site_disorder_assembly
_atom_site_disorder_group
Ag1 Ag 0.31282(17) 0.81282(17) 0.68718(17) 0.0656(15) Uani 1 3 d S T P . .
Ag2 Ag 0.43903(17) 0.93903(17) 0.56097(17) 0.0657(15) Uani 1 3 d S T P . .
Ag3 Ag 0.4632(2) 0.7900(2) 0.6230(3) 0.1034(9) Uani 1 1 d . . . . .
Eu1 Eu 0.6014(3) 0.6014(3) 0.6014(3) 0.0580(15) Uani 0.5 3 d S TU P . 2
Eu2 Eu 0.6485(3) 0.6485(3) 0.6485(3) 0.0508(14) Uani 0.5 3 d S TU P . 1
S1 S 0.3977(6) 0.7208(5) 0.6898(5) 0.094(3) Uani 1 1 d D U . . .
S2 S 0.5321(5) 0.8634(5) 0.5571(5) 0.088(3) Uani 1 1 d D U . . .
C1 C 0.5794(7) 0.9043(10) 0.6785(2) 0.086(6) Uani 1 1 d D U . . .
H1A H 0.548087 0.940489 0.686310 0.129 Uiso 1 1 calc R U . . .
H1B H 0.619061 0.911066 0.705610 0.129 Uiso 1 1 calc R U . . .
H1C H 0.558669 0.862091 0.690454 0.129 Uiso 1 1 calc R U . . .
C2 C 0.6505(16) 0.7899(7) 0.6183(10) 0.078(3) Uani 1 1 d D U . . .
C3 C 0.6597(3) 0.8601(4) 0.6015(12) 0.083(3) Uani 1 1 d D U . . .
H3 H 0.690603 0.877797 0.635845 0.099 Uiso 1 1 calc R U . . .
C4 C 0.5987(2) 0.90304(19) 0.6058(2) 0.088(3) Uani 1 1 d D U . . .
N1 N 0.6973(12) 0.8624(12) 0.5386(12) 0.079(5) Uani 1 1 d D U . . .
H1D H 0.690233 0.824339 0.515523 0.095 Uiso 1 1 calc R U . . .
H1E H 0.741213 0.866617 0.547533 0.095 Uiso 1 1 calc R U . . .
H1F H 0.683444 0.897572 0.514135 0.095 Uiso 1 1 calc R U . . .
C5 C 0.36940(18) 0.6528(3) 0.6353(2) 0.093(3) Uani 1 1 d D U . . .
C6 C 0.3097(3) 0.6216(5) 0.6688(4) 0.104(6) Uani 1 1 d D U . . .
H6A H 0.324082 0.583350 0.695031 0.156 Uiso 1 1 calc R U . . .
H6B H 0.277993 0.607045 0.635117 0.156 Uiso 1 1 calc R U . . .
H6C H 0.288651 0.654143 0.697915 0.156 Uiso 1 1 calc R U . . .
O2 O 0.6440(10) 0.7692(10) 0.6785(10) 0.079(4) Uani 1 1 d D U . . .
C7 C 0.3447(6) 0.6818(5) 0.5704(2) 0.093(6) Uani 1 1 d D U . . .
H7A H 0.339354 0.729753 0.575083 0.139 Uiso 1 1 calc R U . . .
H7B H 0.302005 0.661783 0.558940 0.139 Uiso 1 1 calc R U . . .
H7C H 0.376834 0.672459 0.535232 0.139 Uiso 1 1 calc R U . . .
C8 C 0.4875(10) 0.6308(17) 0.5806(10) 0.087(3) Uani 1 1 d D U . . .
N2 N 0.4668(16) 0.5951(16) 0.6850(11) 0.097(6) Uani 1 1 d D U . . .
H2A H 0.491691 0.558243 0.678138 0.116 Uiso 1 1 calc R U . . .
H2B H 0.436769 0.587101 0.717657 0.116 Uiso 1 1 calc R U . . .
H2C H 0.493508 0.629246 0.697274 0.116 Uiso 1 1 calc R U . . .
C9 C 0.4313(3) 0.6128(4) 0.6229(9) 0.091(3) Uani 1 1 d D U . . .
H9 H 0.415156 0.569647 0.604745 0.109 Uiso 1 1 calc R U . . .
C10 C 0.6055(11) 0.9747(2) 0.5838(6) 0.102(6) Uani 1 1 d D U . . .
H10A H 0.652494 0.985713 0.579019 0.153 Uiso 1 1 calc R U . . .
H10B H 0.585406 1.003753 0.617087 0.153 Uiso 1 1 calc R U . . .
H10C H 0.583002 0.980797 0.541307 0.153 Uiso 1 1 calc R U . . .
O4 O 0.6569(11) 0.7449(10) 0.5738(10) 0.078(4) Uani 1 1 d D U . . .
O1 O 0.5368(10) 0.6572(10) 0.6063(10) 0.076(3) Uani 1 1 d D U . . .
O3 O 0.4787(12) 0.6361(12) 0.5202(10) 0.095(4) Uani 1 1 d D U . . .

loop_
_atom_site_aniso_label
_atom_site_aniso_U_11
_atom_site_aniso_U_22
_atom_site_aniso_U_33
_atom_site_aniso_U_23
_atom_site_aniso_U_13
_atom_site_aniso_U_12
Ag1 0.0656(15) 0.0656(15) 0.0656(15) -0.0097(17) -0.0097(17) 0.0097(17)
Ag2 0.0657(15) 0.0657(15) 0.0657(15) -0.0096(17) -0.0096(17) 0.0096(17)
Ag3 0.100(3) 0.094(3) 0.1161(18) -0.044(2) -0.040(2) 0.0414(12)
Eu1 0.0580(15) 0.0580(15) 0.0580(15) 0.0036(15) 0.0036(15) 0.0036(15)
Eu2 0.0508(14) 0.0508(14) 0.0508(14) 0.0062(15) 0.0062(15) 0.0062(15)
S1 0.098(6) 0.094(6) 0.090(6) -0.030(5) -0.022(5) 0.025(5)
S2 0.089(6) 0.070(5) 0.106(6) -0.026(5) -0.027(5) 0.034(4)
C1 0.085(11) 0.073(11) 0.100(12) -0.009(11) -0.014(11) 0.032(10)
C2 0.078(7) 0.065(6) 0.093(7) -0.008(6) 0.006(6) 0.015(6)
C3 0.082(6) 0.067(6) 0.099(7) -0.011(6) -0.002(6) 0.018(6)
C4 0.087(6) 0.073(6) 0.104(7) -0.016(5) -0.014(6) 0.027(5)
N1 0.073(10) 0.059(9) 0.104(11) -0.006(9) 0.010(9) 0.005(9)
C5 0.095(6) 0.095(6) 0.091(6) -0.022(6) -0.019(6) 0.021(6)
C6 0.103(12) 0.106(12) 0.102(12) -0.017(11) -0.018(11) 0.020(11)
O2 0.079(8) 0.065(7) 0.091(8) -0.009(7) 0.008(7) 0.013(7)
C7 0.094(12) 0.092(11) 0.093(12) -0.027(11) -0.018(11) 0.028(11)
C8 0.085(6) 0.090(6) 0.084(6) -0.003(5) -0.008(5) 0.008(5)
N2 0.103(11) 0.102(11) 0.085(11) -0.010(10) -0.009(10) 0.021(10)
C9 0.092(6) 0.093(6) 0.088(6) -0.013(6) -0.012(6) 0.016(6)
C10 0.094(11) 0.090(11) 0.121(12) -0.006(11) -0.014(11) 0.024(11)
O4 0.077(8) 0.063(7) 0.093(8) -0.004(7) 0.009(7) 0.016(7)
O1 0.075(5) 0.079(5) 0.074(5) 0.002(4) -0.003(4) 0.005(4)
O3 0.093(7) 0.099(7) 0.093(7) -0.001(7) -0.006(7) 0.005(7)

loop_
_atom_type_symbol
_atom_type_description
_atom_type_scat_dispersion_real
_atom_type_scat_dispersion_imag
_atom_type_scat_source
C C 0.0181 0.0091 'International Tables Vol C Tables 4.2.6.8 and 6.1.1.4'
H H 0.0000 0.0000 'International Tables Vol C Tables 4.2.6.8 and 6.1.1.4'
Ag Ag 0.1306 4.2820 'International Tables Vol C Tables 4.2.6.8 and 6.1.1.4'
Cl Cl 0.3639 0.7018 'International Tables Vol C Tables 4.2.6.8 and 6.1.1.4'
Eu Eu -8.9294 11.1857 'International Tables Vol C Tables 4.2.6.8 and 6.1.1.4'
N N 0.0311 0.0180 'International Tables Vol C Tables 4.2.6.8 and 6.1.1.4'
O O 0.0492 0.0322 'International Tables Vol C Tables 4.2.6.8 and 6.1.1.4'
S S 0.3331 0.5567 'International Tables Vol C Tables 4.2.6.8 and 6.1.1.4'

loop_
_exptl_crystal_face_index_h
_exptl_crystal_face_index_k
_exptl_crystal_face_index_l
_exptl_crystal_face_perp_dist
1 -5 30 0.0782
-1 -10 -4 0.0695
30 23 -14 0.0438
-30 13 8 0.0649
1 -6 3 0.0887
-30 -3 -17 0.0709
15 30 19 0.0644
4 -2 -15 0.0675
15 0 8 0.0837
-30 -17 20 0.0546
30 -16 -21 0.0808

loop_
_geom_angle_atom_site_label_1
_geom_angle_atom_site_label_2
_geom_angle_atom_site_label_3
_geom_angle
_geom_angle_site_symmetry_1
_geom_angle_site_symmetry_3
_geom_angle_publ_flag
Ag3 Ag1 Ag3 79.97(19) 8_656 11_466 ?
Ag3 Ag1 Ag3 79.97(19) 8_656 . ?
Ag3 Ag1 Ag3 79.97(19) 11_466 . ?
S1 Ag1 Ag3 113.5(3) 11_466 8_656 ?
S1 Ag1 Ag3 113.8(3) 8_656 11_466 ?
S1 Ag1 Ag3 113.5(3) 8_656 . ?
S1 Ag1 Ag3 44.7(3) . . ?
S1 Ag1 Ag3 113.8(3) . 8_656 ?
S1 Ag1 Ag3 113.5(3) . 11_466 ?
S1 Ag1 Ag3 44.7(3) 11_466 11_466 ?
S1 Ag1 Ag3 113.8(3) 11_466 . ?
S1 Ag1 Ag3 44.7(3) 8_656 8_656 ?
S1 Ag1 S1 119.80(5) . 8_656 ?
S1 Ag1 S1 119.80(5) 11_466 8_656 ?
S1 Ag1 S1 119.80(5) . 11_466 ?
Ag3 Ag2 Ag3 81.05(19) . 8_656 ?
Ag3 Ag2 Ag3 81.05(19) . 11_466 ?
Ag3 Ag2 Ag3 81.05(19) 11_466 8_656 ?
S2 Ag2 Ag3 117.6(3) . 11_466 ?
S2 Ag2 Ag3 47.3(3) . . ?
S2 Ag2 Ag3 114.7(3) 11_466 . ?
S2 Ag2 Ag3 114.7(3) . 8_656 ?
S2 Ag2 Ag3 117.6(3) 11_466 8_656 ?
S2 Ag2 Ag3 47.3(3) 8_656 8_656 ?
S2 Ag2 Ag3 114.7(3) 8_656 11_466 ?
S2 Ag2 Ag3 117.6(3) 8_656 . ?
S2 Ag2 Ag3 47.3(3) 11_466 11_466 ?
S2 Ag2 S2 118.96(12) 11_466 . ?
S2 Ag2 S2 118.96(12) 8_656 . ?
S2 Ag2 S2 118.96(12) 8_656 11_466 ?
Ag2 Ag3 Ag1 83.48(7) . . ?
S1 Ag3 Ag1 49.2(3) . . ?
S1 Ag3 Ag2 132.7(3) . . ?
S1 Ag3 S2 178.2(4) . . ?
S2 Ag3 Ag1 130.5(3) . . ?
S2 Ag3 Ag2 47.1(3) . . ?
O4 Eu1 O4 84.2(6) 5 . ?
O4 Eu1 O4 84.2(6) 5 9 ?
O4 Eu1 O4 84.2(6) 9 . ?
O3 Eu1 O4 167.5(5) 9 5 ?
O3 Eu1 O4 89.0(6) . . ?
O3 Eu1 O4 105.6(5) . 5 ?
O3 Eu1 O4 105.6(5) 5 9 ?
O3 Eu1 O4 105.6(5) 9 . ?
O3 Eu1 O4 89.0(6) 5 5 ?
O3 Eu1 O4 89.0(6) 9 9 ?
O3 Eu1 O4 167.5(5) . 9 ?
O3 Eu1 O4 167.5(5) 5 . ?
O3 Eu1 O3 82.7(7) 5 . ?
O3 Eu1 O3 82.7(7) 5 9 ?
O3 Eu1 O3 82.7(7) . 9 ?
O2 Eu2 O2 79.0(8) 9 5 ?
O2 Eu2 O2 79.0(8) . 9 ?
O2 Eu2 O2 79.0(8) . 5 ?
O1 Eu2 O2 88.9(7) 9 9 ?
O1 Eu2 O2 88.9(7) 5 5 ?
O1 Eu2 O2 151.0(7) . 9 ?
O1 Eu2 O2 151.0(7) 9 5 ?
O1 Eu2 O2 124.7(7) 9 . ?
O1 Eu2 O2 151.0(7) 5 . ?
O1 Eu2 O2 88.9(7) . . ?
O1 Eu2 O2 124.7(7) 5 9 ?
O1 Eu2 O2 124.7(7) . 5 ?
O1 Eu2 O1 76.4(8) . 9 ?
O1 Eu2 O1 76.4(8) 9 5 ?
O1 Eu2 O1 76.4(8) . 5 ?
Ag3 S1 Ag1 86.1(4) . . ?
C5 S1 Ag1 108.9(5) . . ?
C5 S1 Ag3 105.9(5) . . ?
Ag2 S2 Ag3 85.6(4) . . ?
C4 S2 Ag2 105.9(4) . . ?
C4 S2 Ag3 112.9(5) . . ?
H1A C1 H1B 109.5 . . ?
H1A C1 H1C 109.5 . . ?
H1B C1 H1C 109.5 . . ?
C4 C1 H1A 109.5 . . ?
C4 C1 H1B 109.5 . . ?
C4 C1 H1C 109.5 . . ?
O2 C2 C3 122.8(19) . . ?
O4 C2 C3 120.5(19) . . ?
O4 C2 O2 116.1(18) . . ?
C2 C3 H3 105.3 . . ?
C2 C3 C4 116.0(13) . . ?
C2 C3 N1 107.0(15) . . ?
C4 C3 H3 105.3 . . ?
N1 C3 H3 105.3 . . ?
N1 C3 C4 116.7(15) . . ?
C1 C4 S2 109.6(6) . . ?
C1 C4 C10 106.8(7) . . ?
C3 C4 S2 108.4(7) . . ?
C3 C4 C1 105.9(12) . . ?
C3 C4 C10 117.2(10) . . ?
C10 C4 S2 108.9(7) . . ?
C3 N1 H1D 109.5 . . ?
C3 N1 H1E 109.5 . . ?
C3 N1 H1F 109.5 . . ?
H1D N1 H1E 109.5 . . ?
H1D N1 H1F 109.5 . . ?
H1E N1 H1F 109.5 . . ?
C6 C5 S1 106.7(5) . . ?
C6 C5 C7 106.5(5) . . ?
C7 C5 S1 109.2(5) . . ?
C9 C5 S1 103.9(6) . . ?
C9 C5 C6 120.6(6) . . ?
C9 C5 C7 109.6(9) . . ?
C5 C6 H6A 109.5 . . ?
C5 C6 H6B 109.5 . . ?
C5 C6 H6C 109.5 . . ?
H6A C6 H6B 109.5 . . ?
H6A C6 H6C 109.5 . . ?
H6B C6 H6C 109.5 . . ?
C2 O2 Eu2 94.8(12) . . ?
C5 C7 H7A 109.5 . . ?
C5 C7 H7B 109.5 . . ?
C5 C7 H7C 109.5 . . ?
H7A C7 H7B 109.5 . . ?
H7A C7 H7C 109.5 . . ?
H7B C7 H7C 109.5 . . ?
O1 C8 C9 119.0(18) . . ?
O3 C8 C9 119(2) . . ?
O3 C8 O1 119(2) . . ?
H2A N2 H2B 109.5 . . ?
H2A N2 H2C 109.5 . . ?
H2B N2 H2C 109.5 . . ?
C9 N2 H2A 109.5 . . ?
C9 N2 H2B 109.5 . . ?
C9 N2 H2C 109.5 . . ?
C5 C9 H9 104.9 . . ?
C8 C9 C5 127.2(17) . . ?
C8 C9 N2 100.2(17) . . ?
C8 C9 H9 104.9 . . ?
N2 C9 C5 112.7(16) . . ?
N2 C9 H9 104.9 . . ?
C4 C10 H10A 109.5 . . ?
C4 C10 H10B 109.5 . . ?
C4 C10 H10C 109.5 . . ?
H10A C10 H10B 109.5 . . ?
H10A C10 H10C 109.5 . . ?
H10B C10 H10C 109.5 . . ?
C2 O4 Eu1 119.3(15) . . ?
C8 O1 Eu2 150(2) . . ?
C8 O3 Eu1 48.3(14) . . ?

loop_
_geom_bond_atom_site_label_1
_geom_bond_atom_site_label_2
_geom_bond_distance
_geom_bond_site_symmetry_2
_geom_bond_publ_flag
Ag1 Ag3 3.335(7) 11_466 ?
Ag1 Ag3 3.335(7) . ?
Ag1 Ag3 3.335(7) 8_656 ?
Ag1 S1 2.530(12) 8_656 ?
Ag1 S1 2.530(12) 11_466 ?
Ag1 S1 2.530(12) . ?
Ag2 Ag3 3.298(7) 11_466 ?
Ag2 Ag3 3.298(7) . ?
Ag2 Ag3 3.298(7) 8_656 ?
Ag2 S2 2.423(10) 8_656 ?
Ag2 S2 2.423(10) 11_466 ?
Ag2 S2 2.423(10) . ?
Ag3 S1 2.350(14) . ?
Ag3 S2 2.431(15) . ?
Eu1 O4 3.16(2) 5 ?
Eu1 O4 3.16(2) 9 ?
Eu1 O4 3.16(2) . ?
Eu1 O3 3.05(2) 9 ?
Eu1 O3 3.05(2) . ?
Eu1 O3 3.05(2) 5 ?
Eu2 O2 2.51(2) 5 ?
Eu2 O2 2.51(2) 9 ?
Eu2 O2 2.51(2) . ?
Eu2 O1 2.42(2) 5 ?
Eu2 O1 2.42(2) 9 ?
Eu2 O1 2.42(2) . ?
S1 C5 1.852(8) . ?
S2 C4 1.849(8) . ?
C1 H1A 0.9800 . ?
C1 H1B 0.9800 . ?
C1 H1C 0.9800 . ?
C1 C4 1.52000(15) . ?
C2 C3 1.470(13) . ?
C2 O2 1.293(13) . ?
C2 O4 1.284(13) . ?
C3 H3 1.0000 . ?
C3 C4 1.51000(16) . ?
C3 N1 1.480(13) . ?
C4 C10 1.52000(18) . ?
N1 H1D 0.9100 . ?
N1 H1E 0.9100 . ?
N1 H1F 0.9100 . ?
C5 C6 1.52000(15) . ?
C5 C7 1.52000(15) . ?
C5 C9 1.51000(16) . ?
C6 H6A 0.9800 . ?
C6 H6B 0.9800 . ?
C6 H6C 0.9800 . ?
C7 H7A 0.9800 . ?
C7 H7B 0.9800 . ?
C7 H7C 0.9800 . ?
C8 C9 1.466(13) . ?
C8 O1 1.243(13) . ?
C8 O3 1.238(13) . ?
N2 H2A 0.9100 . ?
N2 H2B 0.9100 . ?
N2 H2C 0.9100 . ?
N2 C9 1.489(13) . ?
C9 H9 1.0000 . ?
C10 H10A 0.9800 . ?
C10 H10B 0.9800 . ?
C10 H10C 0.9800 . ?

loop_
_geom_hbond_atom_site_label_D
_geom_hbond_atom_site_label_H
_geom_hbond_atom_site_label_A
_geom_hbond_distance_DH
_geom_hbond_distance_HA
_geom_hbond_distance_DA
_geom_hbond_angle_DHA
_geom_hbond_site_symmetry_A
_geom_hbond_publ_flag
N2 H2A O3 0.91 1.91 2.77(4) 157.7 5 yes
N2 H2C O4 0.91 1.97 2.77(3) 146.9 5 yes

loop_
_geom_torsion_atom_site_label_1
_geom_torsion_atom_site_label_2
_geom_torsion_atom_site_label_3
_geom_torsion_atom_site_label_4
_geom_torsion
_geom_torsion_site_symmetry_1
_geom_torsion_site_symmetry_2
_geom_torsion_site_symmetry_3
_geom_torsion_site_symmetry_4
_geom_torsion_publ_flag
Ag1 S1 C5 C6 -69.6(6) . . . . ?
Ag1 S1 C5 C7 45.2(7) . . . . ?
Ag1 S1 C5 C9 162.0(8) . . . . ?
Ag2 S2 C4 C1 68.5(9) . . . . ?
Ag2 S2 C4 C3 -176.4(9) . . . . ?
Ag2 S2 C4 C10 -48.0(10) . . . . ?
Ag3 S1 C5 C6 -160.9(5) . . . . ?
Ag3 S1 C5 C7 -46.1(7) . . . . ?
Ag3 S1 C5 C9 70.7(8) . . . . ?
Ag3 S2 C4 C1 -23.4(10) . . . . ?
Ag3 S2 C4 C3 91.7(9) . . . . ?
Ag3 S2 C4 C10 -139.9(8) . . . . ?
S1 C5 C9 C8 -73.2(18) . . . . ?
S1 C5 C9 N2 50.8(16) . . . . ?
C2 C3 C4 S2 -52(2) . . . . ?
C2 C3 C4 C1 65.5(19) . . . . ?
C2 C3 C4 C10 -175.6(15) . . . . ?
C3 C2 O2 Eu2 -173(2) . . . . ?
C3 C2 O4 Eu1 -164.2(17) . . . . ?
N1 C3 C4 S2 75.6(14) . . . . ?
N1 C3 C4 C1 -167.0(15) . . . . ?
N1 C3 C4 C10 -48.0(17) . . . . ?
C6 C5 C9 C8 167.4(15) . . . . ?
C6 C5 C9 N2 -68.5(17) . . . . ?
O2 C2 C3 C4 -76(3) . . . . ?
O2 C2 C3 N1 152(3) . . . . ?
O2 C2 O4 Eu1 24(4) . . . . ?
C7 C5 C9 C8 43.3(17) . . . . ?
C7 C5 C9 N2 167.4(16) . . . . ?
C9 C8 O1 Eu2 100(4) . . . . ?
C9 C8 O3 Eu1 -153(4) . . . . ?
O4 C2 C3 C4 113(3) . . . . ?
O4 C2 C3 N1 -19(3) . . . . ?
O4 C2 O2 Eu2 -1(3) . . . . ?
O1 C8 C9 C5 96(3) . . . . ?
O1 C8 C9 N2 -33(3) . . . . ?
O1 C8 O3 Eu1 46(2) . . . . ?
O3 C8 C9 C5 -65(4) . . . . ?
O3 C8 C9 N2 166(3) . . . . ?
O3 C8 O1 Eu2 -99(4) . . . . ?

loop_
_platon_squeeze_void_nr
_platon_squeeze_void_average_x
_platon_squeeze_void_average_y
_platon_squeeze_void_average_z
_platon_squeeze_void_volume
_platon_squeeze_void_count_electrons
_platon_squeeze_void_content
1 -0.064 0.053 0.604 4178 1408 '8 ClO4-,60 H2O'

loop_
_twin_individual_id
_twin_individual_mass_fraction_refined
1 0.5208
2 0.4792
